data_8000554
loop_
_publ_author_name
'Zakrzewski, Jakub J.'
'Kumar, Kunal'
'Zychowicz, Mikolaj'
'Jankowski, Robert'
'Wyczesany, Maciej'
'Sieklucka, Barbara'
'Ohkoshi, Shin-Ichi'
'Chorazy, Szymon'

_publ_section_title
;
 Combined Experimental and Ab Initio Methods for Rationalization of
 Magneto-Luminescent Properties of Yb<sup>III</sup> Nanomagnets Embedded
 in Cyanido/Thiocyanidometallate-Based Crystals.
;
_journal_name_full 'The journal of physical chemistry letters'
_journal_page_first 10558
_journal_page_last 10566
_journal_paper_doi 10.1021/acs.jpclett.1c02942
_journal_year 2021
_chemical_formula_moiety 'C40 H32 N8 O8 Yb, C6 Co N6, 6(H2 O)'
_chemical_formula_sum 'C46 H44 Co N14 O14 Yb'
_chemical_formula_weight 1248.92
_space_group_IT_number 70
_space_group_name_Hall '-F 2uv 2vw'
_space_group_name_H-M_alt 'F d d d :2'
_symmetry_cell_setting orthorhombic
_symmetry_Int_Tables_number 70
_symmetry_space_group_name_Hall '-F 2uv 2vw'
_symmetry_space_group_name_H-M 'F d d d :2'
_atom_sites_solution_hydrogens mixed
_audit_conform_dict_location ftp://ftp.iucr.org/pub/cif_core.dic
_audit_conform_dict_name cif_core.dic
_audit_conform_dict_version 2.4.3
_audit_creation_date 2019-12-13T00:01:46-00:00
_audit_creation_method 'WinGX routine CIF_UPDATE'
_cell_angle_alpha 90
_cell_angle_beta 90
_cell_angle_gamma 90
_cell_formula_units_Z 8
_cell_length_a 13.8229(10)
_cell_length_b 25.6413(19)
_cell_length_c 28.239(2)
_cell_measurement_reflns_used 22298
_cell_measurement_temperature 100(2)
_cell_measurement_theta_max 27.101
_cell_measurement_theta_min 2.736
_cell_measurement_wavelength 0.71073
_cell_volume 10008.9(13)
_computing_molecular_graphics 'Ortep for Windows (Farrugia, 2012)'
_computing_publication_material 'WinGX publication routines (Farrugia, 2012)'
_computing_structure_refinement 'SHELXL-2018/3 (Sheldrick, 2018)'
_computing_structure_solution 'SHELXT 2014/5 (Sheldrick, 2014)'
_diffrn_ambient_temperature 100(2)
_diffrn_measured_fraction_theta_full 0.999
_diffrn_measured_fraction_theta_max 0.999
_diffrn_measurement_device_type 'D8Quest Eco Photon50'
_diffrn_measurement_method \w
_diffrn_radiation_monochromator graphite
_diffrn_radiation_probe x-ray
_diffrn_radiation_type MoK\a
_diffrn_radiation_wavelength 0.71073
_diffrn_reflns_av_R_equivalents 0.0521
_diffrn_reflns_av_unetI/netI 0.0263
_diffrn_reflns_Laue_measured_fraction_full 0.999
_diffrn_reflns_Laue_measured_fraction_max 0.999
_diffrn_reflns_limit_h_max 17
_diffrn_reflns_limit_h_min -17
_diffrn_reflns_limit_k_max 32
_diffrn_reflns_limit_k_min -32
_diffrn_reflns_limit_l_max 36
_diffrn_reflns_limit_l_min -36
_diffrn_reflns_number 22298
_diffrn_reflns_point_group_measured_fraction_full 0.999
_diffrn_reflns_point_group_measured_fraction_max 0.999
_diffrn_reflns_theta_full 25.242
_diffrn_reflns_theta_max 27.101
_diffrn_reflns_theta_min 2.736
_diffrn_standards_interval_count 0
_diffrn_standards_interval_time 0
_diffrn_standards_number 0
_exptl_absorpt_coefficient_mu 2.27
_exptl_absorpt_correction_T_max 0.7459
_exptl_absorpt_correction_T_min 0.6457
_exptl_absorpt_correction_type multi-scan
_exptl_absorpt_process_details 'SADABS-2016/2 (Krause, 2015)'
_exptl_crystal_colour colourless
_exptl_crystal_density_diffrn 1.658
_exptl_crystal_density_method 'not measured'
_exptl_crystal_description needle
_exptl_crystal_F_000 5016
_exptl_crystal_size_max 0.39
_exptl_crystal_size_mid 0.08
_exptl_crystal_size_min 0.07
_refine_diff_density_max 0.676
_refine_diff_density_min -0.341
_refine_diff_density_rms 0.079
_refine_ls_extinction_method none
_refine_ls_goodness_of_fit_ref 1.063
_refine_ls_hydrogen_treatment mixed
_refine_ls_matrix_type full
_refine_ls_number_constraints 0
_refine_ls_number_parameters 192
_refine_ls_number_reflns 2767
_refine_ls_number_restraints 35
_refine_ls_restrained_S_all 1.086
_refine_ls_R_factor_all 0.0318
_refine_ls_R_factor_gt 0.0235
_refine_ls_shift/su_max 0
_refine_ls_shift/su_mean 0
_refine_ls_structure_factor_coef Fsqd
_refine_ls_weighting_details 'w=1/[\s^2^(Fo^2^)+(0.0197P)^2^+34.8082P] where P=(Fo^2^+2Fc^2^)/3'
_refine_ls_weighting_scheme calc
_refine_ls_wR_factor_gt 0.0484
_refine_ls_wR_factor_ref 0.0506
_reflns_Friedel_coverage 0
_reflns_number_gt 2403
_reflns_number_total 2767
_reflns_threshold_expression 'I > 2\s(I)'
_cod_data_source_file jz1c02942_si_002.cif
_cod_data_source_block shelx
_cod_original_sg_symbol_H-M 'F d d d'
_cod_database_code 8000554

loop_
_symmetry_equiv_pos_as_xyz
'x, y, z'
'-x+3/4, -y+3/4, z'
'-x+3/4, y, -z+3/4'
'x, -y+3/4, -z+3/4'
'x, y+1/2, z+1/2'
'-x+3/4, -y+5/4, z+1/2'
'-x+3/4, y+1/2, -z+5/4'
'x, -y+5/4, -z+5/4'
'x+1/2, y, z+1/2'
'-x+5/4, -y+3/4, z+1/2'
'-x+5/4, y, -z+5/4'
'x+1/2, -y+3/4, -z+5/4'
'x+1/2, y+1/2, z'
'-x+5/4, -y+5/4, z'
'-x+5/4, y+1/2, -z+3/4'
'x+1/2, -y+5/4, -z+3/4'
'-x, -y, -z'
'x-3/4, y-3/4, -z'
'x-3/4, -y, z-3/4'
'-x, y-3/4, z-3/4'
'-x, -y+1/2, -z+1/2'
'x-3/4, y-1/4, -z+1/2'
'x-3/4, -y+1/2, z-1/4'
'-x, y-1/4, z-1/4'
'-x+1/2, -y, -z+1/2'
'x-1/4, y-3/4, -z+1/2'
'x-1/4, -y, z-1/4'
'-x+1/2, y-3/4, z-1/4'
'-x+1/2, -y+1/2, -z'
'x-1/4, y-1/4, -z'
'x-1/4, -y+1/2, z-3/4'
'-x+1/2, y-1/4, z-3/4'

loop_
_atom_site_label
_atom_site_type_symbol
_atom_site_fract_x
_atom_site_fract_y
_atom_site_fract_z
_atom_site_U_iso_or_equiv
_atom_site_adp_type
_atom_site_occupancy
_atom_site_site_symmetry_order
_atom_site_calc_flag
_atom_site_refinement_flags_posn
_atom_site_refinement_flags_adp
_atom_site_refinement_flags_occupancy
_atom_site_disorder_assembly
_atom_site_disorder_group
Yb1 Yb 0.125 0.625 0.625 0.01138(6) Uani 1 4 d S T P . .
Co1 Co 0.625 0.625 0.625 0.03304(19) Uani 1 4 d S T P . .
O2 O 0.24144(12) 0.68085(7) 0.64711(6) 0.0170(4) Uani 1 1 d . . . . .
O1 O 0.07140(12) 0.66918(6) 0.69397(6) 0.0165(4) Uani 1 1 d . . . . .
N3 N 0.06255(15) 0.72082(8) 0.69260(7) 0.0177(4) Uani 1 1 d . . . . .
N4 N 0.27604(15) 0.69165(8) 0.68986(7) 0.0172(4) Uani 1 1 d . . . . .
C12 C 0.35932(17) 0.66865(10) 0.70376(9) 0.0209(5) Uani 1 1 d . . . . .
H12 H 0.386479 0.64142 0.685221 0.025 Uiso 1 1 calc R U . . .
C8 C 0.23210(18) 0.72816(10) 0.71739(9) 0.0205(5) Uani 1 1 d . . . . .
C7 C 0.14026(18) 0.75198(10) 0.70181(9) 0.0211(5) Uani 1 1 d . . . . .
C9 C 0.2768(2) 0.74477(11) 0.75836(10) 0.0276(6) Uani 1 1 d . . . . .
H9 H 0.247194 0.77096 0.777248 0.033 Uiso 1 1 calc R U . . .
C3 C -0.02578(19) 0.74156(11) 0.68284(9) 0.0226(6) Uani 1 1 d . . . . .
H3 H -0.079022 0.719209 0.676463 0.027 Uiso 1 1 calc R U . . .
O2S O 0.47816(18) 0.57126(11) 0.37674(10) 0.0552(6) Uani 1 1 d D . . . .
C4 C -0.0383(2) 0.79486(11) 0.68218(10) 0.0304(7) Uani 1 1 d . . . . .
H4 H -0.1002 0.80915 0.675383 0.037 Uiso 1 1 calc R U . . .
C6 C 0.1289(2) 0.80560(10) 0.70090(11) 0.0326(6) Uani 1 1 d . . . . .
H6 H 0.182978 0.827535 0.706798 0.039 Uiso 1 1 calc R U . . .
C1 C 0.625 0.625 0.55788(14) 0.0423(11) Uani 1 2 d S TU P . .
C11 C 0.40526(19) 0.68457(11) 0.74489(9) 0.0257(6) Uani 1 1 d . . . . .
H11 H 0.464425 0.668809 0.754286 0.031 Uiso 1 1 calc R U . . .
C10 C 0.3644(2) 0.72352(12) 0.77215(9) 0.0301(6) Uani 1 1 d . . . . .
H10 H 0.396055 0.735551 0.799952 0.036 Uiso 1 1 calc R U . . .
N2 N 0.47720(19) 0.71266(13) 0.61947(11) 0.0525(9) Uani 1 1 d . U . . .
C5 C 0.0390(2) 0.82766(12) 0.69142(12) 0.0375(7) Uani 1 1 d . . . . .
H5 H 0.030893 0.864445 0.691275 0.045 Uiso 1 1 calc R U . . .
C2 C 0.5309(2) 0.67858(14) 0.62246(11) 0.0389(8) Uani 1 1 d . U . . .
N1 N 0.625 0.625 0.51724(12) 0.0622(14) Uani 1 2 d S TU P . .
O1S O 0.6070(6) 0.6348(5) 0.41960(15) 0.060(3) Uani 0.5 1 d D . P A -1
H1SB H 0.648(4) 0.656(3) 0.4067(18) 0.072 Uiso 0.5 1 d D U P B -1
H1SA H 0.625 0.625 0.4480(8) 0.072 Uiso 1 2 d DS U P . .
H2SB H 0.498(3) 0.5394(9) 0.376(2) 0.072 Uiso 0.75 1 d D U P . .
H2SC H 0.4193(15) 0.5770(16) 0.383(2) 0.072 Uiso 0.75 1 d D U P . .
H2SA H 0.519(3) 0.5937(17) 0.389(3) 0.072 Uiso 0.5 1 d D U P . .

loop_
_atom_site_aniso_label
_atom_site_aniso_U_11
_atom_site_aniso_U_22
_atom_site_aniso_U_33
_atom_site_aniso_U_23
_atom_site_aniso_U_13
_atom_site_aniso_U_12
Yb1 0.01145(10) 0.01355(10) 0.00915(9) 0 0 0
Co1 0.0144(3) 0.0721(6) 0.0127(3) 0 0 0
O2 0.0167(9) 0.0234(9) 0.0108(8) -0.0021(7) -0.0001(7) -0.0038(7)
O1 0.0184(9) 0.0167(8) 0.0145(8) 0.0004(7) 0.0020(7) 0.0008(7)
N3 0.0184(10) 0.0199(10) 0.0147(10) -0.0019(8) 0.0000(8) 0.0010(9)
N4 0.0158(10) 0.0220(10) 0.0138(10) -0.0011(8) 0.0013(8) -0.0031(9)
C12 0.0139(13) 0.0266(13) 0.0222(12) 0.0031(10) 0.0039(10) 0.0017(10)
C8 0.0161(12) 0.0241(13) 0.0214(13) -0.0027(10) -0.0016(10) -0.0025(10)
C7 0.0201(14) 0.0233(12) 0.0201(12) -0.0037(10) -0.0014(10) 0.0002(10)
C9 0.0244(14) 0.0362(16) 0.0223(14) -0.0111(12) -0.0002(12) -0.0019(12)
C3 0.0190(13) 0.0298(14) 0.0190(13) -0.0057(11) -0.0055(10) 0.0039(11)
O2S 0.0409(13) 0.0812(19) 0.0436(14) 0.0022(16) 0.0040(14) -0.0019(13)
C4 0.0286(15) 0.0322(15) 0.0305(15) -0.0070(12) -0.0066(12) 0.0134(13)
C6 0.0296(14) 0.0248(13) 0.0434(16) -0.0063(12) -0.0043(15) -0.0026(14)
C1 0.040(2) 0.064(3) 0.0236(19) 0 0 -0.035(2)
C11 0.0157(12) 0.0387(16) 0.0227(13) 0.0069(12) 0.0001(10) 0.0024(11)
C10 0.0227(15) 0.0484(17) 0.0193(12) -0.0029(12) -0.0031(12) -0.0038(14)
N2 0.0207(12) 0.084(2) 0.0525(18) 0.0480(17) -0.0021(13) 0.0009(14)
C5 0.0408(18) 0.0227(14) 0.0490(19) -0.0060(13) -0.0081(16) 0.0090(13)
C2 0.0180(12) 0.075(2) 0.0242(14) 0.0253(16) 0.0006(13) -0.0056(14)
N1 0.087(3) 0.082(3) 0.0167(17) 0 0 -0.067(3)
O1S 0.050(6) 0.106(9) 0.0246(19) 0.018(3) -0.005(2) -0.002(4)

loop_
_atom_type_symbol
_atom_type_description
_atom_type_scat_dispersion_real
_atom_type_scat_dispersion_imag
_atom_type_scat_source
C C 0.0033 0.0016 'International Tables Vol C Tables 4.2.6.8 and 6.1.1.4'
H H 0 0 'International Tables Vol C Tables 4.2.6.8 and 6.1.1.4'
Co Co 0.3494 0.9721 'International Tables Vol C Tables 4.2.6.8 and 6.1.1.4'
N N 0.0061 0.0033 'International Tables Vol C Tables 4.2.6.8 and 6.1.1.4'
O O 0.0106 0.006 'International Tables Vol C Tables 4.2.6.8 and 6.1.1.4'
Yb Yb -0.385 5.5486 'International Tables Vol C Tables 4.2.6.8 and 6.1.1.4'

loop_
_geom_angle_atom_site_label_1
_geom_angle_atom_site_label_2
_geom_angle_atom_site_label_3
_geom_angle
_geom_angle_site_symmetry_1
_geom_angle_site_symmetry_3
_geom_angle_publ_flag
O2 Yb1 O2 147.67(8) . 14_455 ?
O2 Yb1 O2 100.65(9) . 11_455 ?
O2 Yb1 O2 88.29(9) 14_455 11_455 ?
O2 Yb1 O2 88.29(9) . 8 ?
O2 Yb1 O2 100.65(9) 14_455 8 ?
O2 Yb1 O2 147.68(8) 11_455 8 ?
O2 Yb1 O1 139.26(6) . 8 ?
O2 Yb1 O1 72.51(6) 14_455 8 ?
O2 Yb1 O1 81.50(6) 11_455 8 ?
O2 Yb1 O1 71.98(6) 8 8 ?
O2 Yb1 O1 81.50(6) . 14_455 ?
O2 Yb1 O1 71.98(6) 14_455 14_455 ?
O2 Yb1 O1 139.26(6) 11_455 14_455 ?
O2 Yb1 O1 72.51(6) 8 14_455 ?
O1 Yb1 O1 122.93(8) 8 14_455 ?
O2 Yb1 O1 72.51(6) . 11_455 ?
O2 Yb1 O1 139.26(6) 14_455 11_455 ?
O2 Yb1 O1 71.98(6) 11_455 11_455 ?
O2 Yb1 O1 81.50(6) 8 11_455 ?
O1 Yb1 O1 69.60(8) 8 11_455 ?
O1 Yb1 O1 143.60(8) 14_455 11_455 ?
O2 Yb1 O1 71.98(6) . . ?
O2 Yb1 O1 81.50(6) 14_455 . ?
O2 Yb1 O1 72.51(6) 11_455 . ?
O2 Yb1 O1 139.26(6) 8 . ?
O1 Yb1 O1 143.60(8) 8 . ?
O1 Yb1 O1 69.60(8) 14_455 . ?
O1 Yb1 O1 122.93(8) 11_455 . ?
C2 Co1 C2 175.65(19) 11 8 ?
C2 Co1 C2 93.18(19) 11 14 ?
C2 Co1 C2 86.99(19) 8 14 ?
C2 Co1 C2 86.99(19) 11 . ?
C2 Co1 C2 93.18(19) 8 . ?
C2 Co1 C2 175.65(19) 14 . ?
C2 Co1 C1 92.18(10) 11 . ?
C2 Co1 C1 92.18(10) 8 . ?
C2 Co1 C1 87.82(10) 14 . ?
C2 Co1 C1 87.83(10) . . ?
C2 Co1 C1 87.82(10) 11 11 ?
C2 Co1 C1 87.82(10) 8 11 ?
C2 Co1 C1 92.18(10) 14 11 ?
C2 Co1 C1 92.17(10) . 11 ?
C1 Co1 C1 180 . 11 ?
N4 O2 Yb1 130.15(13) . . ?
N3 O1 Yb1 118.70(13) . . ?
O1 N3 C3 118.5(2) . . ?
O1 N3 C7 120.3(2) . . ?
C3 N3 C7 121.1(2) . . ?
O2 N4 C12 118.7(2) . . ?
O2 N4 C8 120.2(2) . . ?
C12 N4 C8 121.0(2) . . ?
N4 C12 C11 120.3(2) . . ?
N4 C12 H12 119.8 . . ?
C11 C12 H12 119.8 . . ?
N4 C8 C9 119.5(2) . . ?
N4 C8 C7 119.9(2) . . ?
C9 C8 C7 120.5(2) . . ?
N3 C7 C6 119.3(2) . . ?
N3 C7 C8 119.5(2) . . ?
C6 C7 C8 120.9(2) . . ?
C8 C9 C10 120.4(3) . . ?
C8 C9 H9 119.8 . . ?
C10 C9 H9 119.8 . . ?
N3 C3 C4 120.2(3) . . ?
N3 C3 H3 119.9 . . ?
C4 C3 H3 119.9 . . ?
H2SB O2S H2SC 118(3) . . ?
H2SB O2S H2SA 115(3) . . ?
H2SC O2S H2SA 115(3) . . ?
C3 C4 C5 120.2(3) . . ?
C3 C4 H4 119.9 . . ?
C5 C4 H4 119.9 . . ?
C7 C6 C5 120.6(3) . . ?
C7 C6 H6 119.7 . . ?
C5 C6 H6 119.7 . . ?
N1 C1 Co1 180 . . ?
C10 C11 C12 119.5(2) . . ?
C10 C11 H11 120.2 . . ?
C12 C11 H11 120.2 . . ?
C11 C10 C9 119.0(3) . . ?
C11 C10 H10 120.5 . . ?
C9 C10 H10 120.5 . . ?
C4 C5 C6 118.6(3) . . ?
C4 C5 H5 120.7 . . ?
C6 C5 H5 120.7 . . ?
N2 C2 Co1 176.3(3) . . ?
H1SB O1S H1SA 112(3) . . ?

loop_
_geom_bond_atom_site_label_1
_geom_bond_atom_site_label_2
_geom_bond_distance
_geom_bond_site_symmetry_2
_geom_bond_publ_flag
Yb1 O2 2.2431(16) . ?
Yb1 O2 2.2431(16) 14_455 ?
Yb1 O2 2.2431(16) 11_455 ?
Yb1 O2 2.2431(16) 8 ?
Yb1 O1 2.3717(16) 8 ?
Yb1 O1 2.3717(16) 14_455 ?
Yb1 O1 2.3717(16) 11_455 ?
Yb1 O1 2.3718(16) . ?
Co1 C2 1.894(3) 11 ?
Co1 C2 1.894(3) 8 ?
Co1 C2 1.894(3) 14 ?
Co1 C2 1.894(3) . ?
Co1 C1 1.895(4) . ?
Co1 C1 1.895(4) 11 ?
O2 N4 1.328(2) . ?
O1 N3 1.330(3) . ?
N3 C3 1.360(3) . ?
N3 C7 1.364(3) . ?
N4 C12 1.352(3) . ?
N4 C8 1.360(3) . ?
C12 C11 1.385(4) . ?
C12 H12 0.95 . ?
C8 C9 1.379(4) . ?
C8 C7 1.476(3) . ?
C7 C6 1.384(4) . ?
C9 C10 1.385(4) . ?
C9 H9 0.95 . ?
C3 C4 1.378(4) . ?
C3 H3 0.95 . ?
O2S H2SB 0.862(17) . ?
O2S H2SC 0.843(18) . ?
O2S H2SA 0.878(18) . ?
C4 C5 1.385(4) . ?
C4 H4 0.95 . ?
C6 C5 1.391(4) . ?
C6 H6 0.95 . ?
C1 N1 1.148(5) . ?
C11 C10 1.382(4) . ?
C11 H11 0.95 . ?
C10 H10 0.95 . ?
N2 C2 1.149(4) . ?
C5 H5 0.95 . ?
O1S H1SB 0.87(2) . ?
O1S H1SA 0.878(19) . ?
